data_1523109
loop_
_publ_author_name
'Yatsenko, S.P.'
'Semenov, B.G.'
'Chuntonov, K.A.'

_publ_section_title
;
 Phase diagrams of the Ga-Ce, Ga-Nd and Ga-Sm systems
;
_journal_name_full 'Izvestiya Akademii Nauk SSSR, Metally'
_journal_page_first 149
_journal_page_last 151
_journal_volume 1977
_journal_year 1977
_chemical_formula_sum 'Ga2 Sm'
_space_group_IT_number 191
_symmetry_space_group_name_Hall '-P 6 2'
_symmetry_space_group_name_H-M 'P 6/m m m'
_cell_angle_alpha 90
_cell_angle_beta 90
_cell_angle_gamma 120
_cell_formula_units_Z 1
_cell_length_a 4.235
_cell_length_b 4.235
_cell_length_c 4.183
_cell_volume 64.972
_citation_journal_id_ASTM IZNMAQ
_cod_data_source_file Yatsenko_IZNMAQ_1977_355.cif
_cod_data_source_block Ga2Sm1
_cod_original_cell_volume 64.97187
_cod_original_formula_sum 'Ga2 Sm1'
_cod_database_code 1523109

loop_
_symmetry_equiv_pos_as_xyz
x,y,z
x-y,x,z
-y,x-y,z
-x,-y,z
-x+y,-x,z
y,-x+y,z
-y,-x,-z
x-y,-y,-z
x,x-y,-z
y,x,-z
-x+y,y,-z
-x,-x+y,-z
-x,-y,-z
-x+y,-x,-z
y,-x+y,-z
x,y,-z
x-y,x,-z
-y,x-y,-z
y,x,z
-x+y,y,z
-x,-x+y,z
-y,-x,z
x-y,-y,z
x,x-y,z

loop_
_atom_site_label
_atom_site_type_symbol
_atom_site_fract_x
_atom_site_fract_y
_atom_site_fract_z
_atom_site_occupancy
_atom_site_U_iso_or_equiv
Sm1 Sm 0 0 0 1 0.0
Ga1 Ga 0.3333 0.6667 0.5 1 0.0
